data_4073863
loop_
_publ_author_name
'Han, Ying-Feng'
'Lin, Yue-Jian'
'Jia, Wei-Guo'
'Weng, Lin-Hong'
'Jin, Guo-Xin'

_publ_section_title
;
 Stepwise Formation of Tetra- and Hexanuclear Iridium and Rhodium
 Complexes Containing Oxalato Ligands
;
_journal_issue 24
_journal_name_full Organometallics
_journal_page_first 5848
_journal_paper_doi 10.1021/om700691u
_journal_volume 26
_journal_year 2007
_chemical_formula_sum 'C22 H30 Cl2 O4 Rh2'
_chemical_formula_weight 635.18
_chemical_name_systematic
; 
 ? 
;
_space_group_IT_number 14
_symmetry_cell_setting monoclinic
_symmetry_space_group_name_Hall '-P 2ybc'
_symmetry_space_group_name_H-M 'P 1 21/c 1'
_atom_sites_solution_hydrogens geom
_atom_sites_solution_primary direct
_atom_sites_solution_secondary difmap
_audit_creation_method SHELXL-97
_cell_angle_alpha 90.00
_cell_angle_beta 93.999(5)
_cell_angle_gamma 90.00
_cell_formula_units_Z 2
_cell_length_a 8.387(3)
_cell_length_b 8.827(3)
_cell_length_c 16.629(6)
_cell_measurement_reflns_used 822
_cell_measurement_temperature 293(2)
_cell_measurement_theta_max 25.967
_cell_measurement_theta_min 2.614
_cell_volume 1228.1(8)
_computing_cell_refinement 'Bruker SMART'
_computing_data_collection 'Bruker SMART'
_computing_data_reduction 'Bruker SHELXTL'
_computing_molecular_graphics 'Bruker SHELXTL'
_computing_publication_material 'Bruker SHELXTL'
_computing_structure_refinement 'SHELXL-97 (Sheldrick, 1997)'
_computing_structure_solution 'SHELXS-97 (Sheldrick, 1990)'
_diffrn_ambient_temperature 293(2)
_diffrn_measured_fraction_theta_full 0.989
_diffrn_measured_fraction_theta_max 0.989
_diffrn_measurement_device_type 'CCD area detector'
_diffrn_measurement_method 'phi and omega scans'
_diffrn_radiation_monochromator graphite
_diffrn_radiation_source 'fine-focus sealed tube'
_diffrn_radiation_type MoK\a
_diffrn_radiation_wavelength 0.71073
_diffrn_reflns_av_R_equivalents 0.0362
_diffrn_reflns_av_sigmaI/netI 0.0451
_diffrn_reflns_limit_h_max 10
_diffrn_reflns_limit_h_min -10
_diffrn_reflns_limit_k_max 9
_diffrn_reflns_limit_k_min -11
_diffrn_reflns_limit_l_max 21
_diffrn_reflns_limit_l_min -19
_diffrn_reflns_number 5963
_diffrn_reflns_theta_full 27.12
_diffrn_reflns_theta_max 27.12
_diffrn_reflns_theta_min 2.43
_diffrn_standards_decay_% 4.09
_exptl_absorpt_coefficient_mu 1.586
_exptl_absorpt_correction_T_max 0.9540
_exptl_absorpt_correction_T_min 0.8836
_exptl_absorpt_correction_type multi-scan
_exptl_absorpt_process_details sadabs
_exptl_crystal_colour orange
_exptl_crystal_density_diffrn 1.718
_exptl_crystal_density_method 'not measured'
_exptl_crystal_F_000 636
_exptl_crystal_size_max 0.08
_exptl_crystal_size_mid 0.08
_exptl_crystal_size_min 0.03
_refine_diff_density_max 1.311
_refine_diff_density_min -0.385
_refine_diff_density_rms 0.119
_refine_ls_extinction_method none
_refine_ls_goodness_of_fit_ref 1.044
_refine_ls_hydrogen_treatment constr
_refine_ls_matrix_type full
_refine_ls_number_parameters 141
_refine_ls_number_reflns 2687
_refine_ls_number_restraints 0
_refine_ls_restrained_S_all 1.044
_refine_ls_R_factor_all 0.0558
_refine_ls_R_factor_gt 0.0422
_refine_ls_shift/su_max 0.000
_refine_ls_shift/su_mean 0.000
_refine_ls_structure_factor_coef Fsqd
_refine_ls_weighting_details 'calc w=1/[\s^2^(Fo^2^)+(0.0513P)^2^+0.0000P] where P=(Fo^2^+2Fc^2^)/3'
_refine_ls_weighting_scheme calc
_refine_ls_wR_factor_gt 0.0963
_refine_ls_wR_factor_ref 0.1016
_reflns_number_gt 2151
_reflns_number_total 2687
_reflns_threshold_expression >2sigma(I)
_cod_data_source_file om700691u-file001.cif
_cod_data_source_block f61220b
_cod_depositor_comments
;
The following automatic conversions were performed:

'_symmetry_cell_setting' value 'Monoclinic' changed to 'monoclinic'
according to /home/saulius/struct/CIF-dictionaries/cif_core.dic
dictionary named 'cif_core.dic' version 2.4.1 from 2010-06-29.

Automatic conversion script
Id: cif_fix_values 1715 2011-07-08 13:25:40Z adriana 
;
_cod_original_cell_volume 1228.1(7)
_cod_original_sg_symbol_H-M P2(1)/c
_cod_database_code 4073863

loop_
_symmetry_equiv_pos_as_xyz
'x, y, z'
'-x, y+1/2, -z+1/2'
'-x, -y, -z'
'x, -y-1/2, z-1/2'

loop_
_atom_site_label
_atom_site_type_symbol
_atom_site_fract_x
_atom_site_fract_y
_atom_site_fract_z
_atom_site_U_iso_or_equiv
_atom_site_adp_type
_atom_site_occupancy
_atom_site_symmetry_multiplicity
_atom_site_calc_flag
_atom_site_refinement_flags
Rh1 Rh 0.73260(4) 0.91418(4) 0.11798(2) 0.03375(13) Uani 1 1 d .
Cl1 Cl 0.76678(18) 1.17951(15) 0.13897(10) 0.0636(4) Uani 1 1 d .
O1 O 0.4811(4) 0.9537(4) 0.10068(19) 0.0440(8) Uani 1 1 d .
O2 O 0.7016(3) 0.9592(4) -0.00863(19) 0.0436(8) Uani 1 1 d .
C1 C 0.4363(5) 0.9989(5) 0.0315(3) 0.0355(9) Uani 1 1 d .
C2 C 0.7655(6) 0.6772(6) 0.1181(3) 0.0499(13) Uani 1 1 d .
C3 C 0.9151(5) 0.7510(6) 0.1087(3) 0.0456(11) Uani 1 1 d .
C4 C 0.9535(5) 0.8425(6) 0.1760(3) 0.0439(11) Uani 1 1 d .
C5 C 0.8294(6) 0.8296(6) 0.2299(3) 0.0492(13) Uani 1 1 d .
C6 C 0.7131(6) 0.7262(6) 0.1950(3) 0.0566(15) Uani 1 1 d .
C7 C 0.6801(10) 0.5682(7) 0.0611(5) 0.107(3) Uani 1 1 d .
H7A H 0.6990 0.5952 0.0067 0.161 Uiso 1 1 calc R
H7B H 0.5675 0.5719 0.0681 0.161 Uiso 1 1 calc R
H7C H 0.7190 0.4675 0.0721 0.161 Uiso 1 1 calc R
C8 C 1.0113(8) 0.7384(8) 0.0375(4) 0.084(2) Uani 1 1 d .
H8A H 1.0622 0.8337 0.0283 0.126 Uiso 1 1 calc R
H8B H 0.9427 0.7120 -0.0091 0.126 Uiso 1 1 calc R
H8C H 1.0911 0.6614 0.0470 0.126 Uiso 1 1 calc R
C9 C 1.1017(7) 0.9340(7) 0.1895(4) 0.0758(19) Uani 1 1 d .
H9A H 1.1760 0.8816 0.2262 0.114 Uiso 1 1 calc R
H9B H 1.0761 1.0305 0.2120 0.114 Uiso 1 1 calc R
H9C H 1.1487 0.9490 0.1391 0.114 Uiso 1 1 calc R
C10 C 0.8285(10) 0.9040(9) 0.3098(4) 0.097(3) Uani 1 1 d .
H10A H 0.9219 0.8742 0.3427 0.145 Uiso 1 1 calc R
H10B H 0.7345 0.8740 0.3356 0.145 Uiso 1 1 calc R
H10C H 0.8284 1.0120 0.3030 0.145 Uiso 1 1 calc R
C11 C 0.5627(7) 0.6810(10) 0.2301(5) 0.110(3) Uani 1 1 d .
H11A H 0.5748 0.5815 0.2530 0.165 Uiso 1 1 calc R
H11B H 0.4771 0.6804 0.1886 0.165 Uiso 1 1 calc R
H11C H 0.5386 0.7518 0.2713 0.165 Uiso 1 1 calc R

loop_
_atom_site_aniso_label
_atom_site_aniso_U_11
_atom_site_aniso_U_22
_atom_site_aniso_U_33
_atom_site_aniso_U_23
_atom_site_aniso_U_13
_atom_site_aniso_U_12
Rh1 0.0349(2) 0.0382(2) 0.0276(2) 0.00574(15) -0.00146(13) 0.00376(15)
Cl1 0.0775(9) 0.0409(7) 0.0730(10) 0.0005(6) 0.0084(7) 0.0001(6)
O1 0.0369(17) 0.065(2) 0.0299(17) 0.0147(15) 0.0041(13) 0.0081(15)
O2 0.0341(16) 0.066(2) 0.0305(17) 0.0132(15) 0.0036(13) 0.0105(15)
C1 0.033(2) 0.044(2) 0.029(2) 0.0044(19) 0.0025(18) 0.0026(19)
C2 0.060(3) 0.042(3) 0.045(3) 0.006(2) -0.019(2) -0.005(2)
C3 0.053(3) 0.042(3) 0.042(3) 0.008(2) 0.003(2) 0.017(2)
C4 0.038(2) 0.047(3) 0.046(3) 0.006(2) -0.010(2) 0.004(2)
C5 0.065(3) 0.055(3) 0.026(2) 0.007(2) -0.009(2) 0.021(3)
C6 0.043(3) 0.060(3) 0.066(4) 0.040(3) 0.001(2) 0.006(2)
C7 0.132(7) 0.049(4) 0.131(8) -0.013(4) -0.063(6) -0.007(4)
C8 0.104(5) 0.090(5) 0.063(4) 0.003(4) 0.030(4) 0.034(4)
C9 0.051(3) 0.084(5) 0.089(5) 0.014(4) -0.023(3) -0.012(3)
C10 0.138(7) 0.116(6) 0.034(3) -0.008(3) -0.009(4) 0.061(5)
C11 0.063(4) 0.136(7) 0.135(7) 0.091(6) 0.037(4) 0.010(4)

loop_
_atom_type_symbol
_atom_type_description
_atom_type_scat_dispersion_real
_atom_type_scat_dispersion_imag
_atom_type_scat_source
C C 0.0033 0.0016 'International Tables Vol C Tables 4.2.6.8 and 6.1.1.4'
H H 0.0000 0.0000 'International Tables Vol C Tables 4.2.6.8 and 6.1.1.4'
O O 0.0106 0.0060 'International Tables Vol C Tables 4.2.6.8 and 6.1.1.4'
Rh Rh -1.1178 0.9187 'International Tables Vol C Tables 4.2.6.8 and 6.1.1.4'
Cl Cl 0.1484 0.1585 'International Tables Vol C Tables 4.2.6.8 and 6.1.1.4'

loop_
_geom_angle_atom_site_label_1
_geom_angle_atom_site_label_2
_geom_angle_atom_site_label_3
_geom_angle
_geom_angle_site_symmetry_1
_geom_angle_site_symmetry_3
C6 Rh1 C2 40.1(2) . .
C6 Rh1 C5 39.6(2) . .
C2 Rh1 C5 66.86(19) . .
C6 Rh1 C3 66.18(19) . .
C2 Rh1 C3 39.63(19) . .
C5 Rh1 C3 65.69(18) . .
C6 Rh1 C4 65.94(18) . .
C2 Rh1 C4 66.10(19) . .
C5 Rh1 C4 39.26(19) . .
C3 Rh1 C4 38.57(18) . .
C6 Rh1 O1 95.30(15) . .
C2 Rh1 O1 106.84(17) . .
C5 Rh1 O1 119.41(17) . .
C3 Rh1 O1 144.45(17) . .
C4 Rh1 O1 158.55(16) . .
C6 Rh1 O2 137.2(2) . .
C2 Rh1 O2 101.05(17) . .
C5 Rh1 O2 160.77(16) . .
C3 Rh1 O2 95.35(15) . .
C4 Rh1 O2 122.98(15) . .
O1 Rh1 O2 77.66(11) . .
C6 Rh1 Cl1 134.26(18) . .
C2 Rh1 Cl1 163.78(14) . .
C5 Rh1 Cl1 100.57(16) . .
C3 Rh1 Cl1 126.86(15) . .
C4 Rh1 Cl1 97.69(15) . .
O1 Rh1 Cl1 88.09(10) . .
O2 Rh1 Cl1 88.10(10) . .
C1 O1 Rh1 114.0(3) . .
C1 O2 Rh1 113.6(3) 3_675 .
O2 C1 O1 125.9(4) 3_675 .
O2 C1 C1 117.4(5) 3_675 3_675
O1 C1 C1 116.7(5) . 3_675
C3 C2 C6 106.4(4) . .
C3 C2 C7 127.4(6) . .
C6 C2 C7 126.1(6) . .
C3 C2 Rh1 70.4(3) . .
C6 C2 Rh1 69.9(3) . .
C7 C2 Rh1 125.5(4) . .
C4 C3 C2 109.3(4) . .
C4 C3 C8 125.1(5) . .
C2 C3 C8 125.6(5) . .
C4 C3 Rh1 71.1(3) . .
C2 C3 Rh1 70.0(3) . .
C8 C3 Rh1 123.1(4) . .
C3 C4 C5 108.6(4) . .
C3 C4 C9 125.3(5) . .
C5 C4 C9 126.1(5) . .
C3 C4 Rh1 70.3(3) . .
C5 C4 Rh1 69.9(3) . .
C9 C4 Rh1 126.9(4) . .
C4 C5 C6 107.7(4) . .
C4 C5 C10 125.3(6) . .
C6 C5 C10 126.9(6) . .
C4 C5 Rh1 70.8(3) . .
C6 C5 Rh1 70.1(3) . .
C10 C5 Rh1 127.4(4) . .
C5 C6 C2 108.0(4) . .
C5 C6 C11 126.1(6) . .
C2 C6 C11 125.9(6) . .
C5 C6 Rh1 70.4(3) . .
C2 C6 Rh1 69.9(3) . .
C11 C6 Rh1 123.7(4) . .

loop_
_geom_bond_atom_site_label_1
_geom_bond_atom_site_label_2
_geom_bond_distance
_geom_bond_site_symmetry_2
Rh1 C6 2.110(5) .
Rh1 C2 2.110(5) .
Rh1 C5 2.114(4) .
Rh1 C3 2.115(4) .
Rh1 C4 2.125(4) .
Rh1 O1 2.138(3) .
Rh1 O2 2.141(3) .
Rh1 Cl1 2.3823(16) .
O1 C1 1.251(5) .
O2 C1 1.248(5) 3_675
C1 O2 1.248(5) 3_675
C1 C1 1.547(8) 3_675
C2 C3 1.432(7) .
C2 C6 1.448(7) .
C2 C7 1.497(8) .
C3 C4 1.400(7) .
C3 C8 1.483(6) .
C4 C5 1.424(7) .
C4 C9 1.486(7) .
C5 C6 1.429(8) .
C5 C10 1.484(7) .
C6 C11 1.480(7) .
